data_7117744
loop_
_publ_author_name
'Loren P. Press'
'Billy J. McCulloch'
'Weixing Gu'
'Chun-Hsing Chen'
'Bruce M. Foxman'
'Oleg V. Ozerov'

_publ_section_title
;
 Triflyloxy-substituted carboranes as useful weakly coordinating anions
;
_journal_name_full Chem.Commun.
_journal_page_first 14034
_journal_paper_doi 10.1039/C5cc05047B
_journal_volume 51
_journal_year 2015
_chemical_absolute_configuration .
_chemical_formula_moiety 'C3 H1 B11 Cl9 Cs1 F6 O6 S2'
_chemical_formula_sum 'C3 H B11 Cl9 Cs F6 O6 S2'
_chemical_formula_weight 882.06
_space_group_IT_number 61
_symmetry_cell_setting orthorhombic
_symmetry_space_group_name_Hall '-P 2ac 2ab'
_symmetry_space_group_name_H-M 'P b c a'
_atom_sites_solution_hydrogens difmap
_atom_sites_solution_primary direct
_audit_creation_date 2014-08-07
_audit_creation_method CRYSTALS_ver_14.60
_audit_update_record
;
2015-07-08 deposited with the CCDC.
2015-07-27 downloaded from the CCDC.
;
_cell_angle_alpha 90
_cell_angle_beta 90
_cell_angle_gamma 90
_cell_formula_units_Z 8
_cell_length_a 17.7687(8)
_cell_length_b 15.7898(8)
_cell_length_c 18.9559(8)
_cell_measurement_reflns_used 9002
_cell_measurement_temperature 120
_cell_measurement_theta_max 30
_cell_measurement_theta_min 2
_cell_volume 5318.3(4)
_computing_cell_refinement 'Apex2 (Bruker AXS, 2006)'
_computing_data_collection 'Apex2 (Bruker AXS, 2006)'
_computing_data_reduction 'CrysAlisPro, (Agilent, 2011)'
_computing_molecular_graphics 'CAMERON (Watkin et al., 1996)'
_computing_publication_material 'CRYSTALS (Betteridge et al., 2003)'
_computing_structure_refinement 'CRYSTALS (Betteridge et al., 2003)'
_computing_structure_solution 'SIR92 (Altomare et al., 1994)'
_diffrn_ambient_temperature 120
_diffrn_measured_fraction_theta_full 0.998
_diffrn_measured_fraction_theta_max 0.998
_diffrn_measurement_device Area
_diffrn_measurement_device_type 'Bruker Kappa Apex2'
_diffrn_measurement_method '\f & \w scans'
_diffrn_radiation_monochromator graphite
_diffrn_radiation_type 'Mo K\a'
_diffrn_radiation_wavelength 0.71073
_diffrn_reflns_av_R_equivalents 0.060
_diffrn_reflns_limit_h_max 16
_diffrn_reflns_limit_h_min -24
_diffrn_reflns_limit_k_max 22
_diffrn_reflns_limit_k_min -22
_diffrn_reflns_limit_l_max 26
_diffrn_reflns_limit_l_min -26
_diffrn_reflns_number 83072
_diffrn_reflns_theta_full 30.065
_diffrn_reflns_theta_max 30.065
_diffrn_reflns_theta_min 2.033
_diffrn_standards_interval_count .
_diffrn_standards_interval_time .
_diffrn_standards_number 0
_exptl_absorpt_coefficient_mu 2.521
_exptl_absorpt_correction_T_max 0.88
_exptl_absorpt_correction_T_min 0.70
_exptl_absorpt_correction_type multi-scan
_exptl_absorpt_process_details 'SADABS (Siemens, 1996)'
_exptl_crystal_colour colorless
_exptl_crystal_density_diffrn 2.203
_exptl_crystal_density_method 'not measured'
_exptl_crystal_description plate
_exptl_crystal_F_000 3328
_exptl_crystal_size_max 0.420
_exptl_crystal_size_mid 0.139
_exptl_crystal_size_min 0.050
_refine_diff_density_max 2.15
_refine_diff_density_min -1.99
_refine_ls_extinction_method None
_refine_ls_goodness_of_fit_ref 0.9916
_refine_ls_hydrogen_treatment constr
_refine_ls_matrix_type full
_refine_ls_number_parameters 356
_refine_ls_number_reflns 7782
_refine_ls_number_restraints 0
_refine_ls_R_factor_all 0.0615
_refine_ls_R_factor_gt 0.0326
_refine_ls_shift/su_max 0.0024722
_refine_ls_shift/su_mean 0.0001939
_refine_ls_structure_factor_coef Fsqd
_refine_ls_weighting_details
;
 Method= Modified Sheldrick 
 w=1/[\s^2^(F^2^) + ( 0.02P)^2^ +25.84P] 
 ,where P=(max(Fo^2^,0) + 2Fc^2^)/3 
;
_refine_ls_weighting_scheme calc
_refine_ls_wR_factor_all 0.0870
_refine_ls_wR_factor_gt 0.0699
_refine_ls_wR_factor_ref 0.0870
_reflns_limit_h_max 24
_reflns_limit_h_min 0
_reflns_limit_k_max 22
_reflns_limit_k_min 0
_reflns_limit_l_max 26
_reflns_limit_l_min 0
_reflns_number_gt 5328
_reflns_number_total 7782
_reflns_threshold_expression I>2.0\s(I)
_oxford_diffrn_Wilson_B_factor 1.74
_oxford_diffrn_Wilson_scale 531.56
_oxford_refine_ls_r_factor_ref 0.0615
_oxford_refine_ls_scale 0.045280(4)
_oxford_reflns_number_all 7782
_oxford_reflns_threshold_expression_ref I>-10.0\s(I)
_oxford_structure_analysis_title 'OZ159_0ma in Pbca'
_cod_data_source_file c5cc05047b2.cif
_cod_data_source_block OZ159
_cod_original_cell_volume 5318.3(2)
_cod_original_sg_symbol_H-M 'P b c a '
_cod_original_formula_sum 'C3 H1 B11 Cl9 Cs1 F6 O6 S2'
_cod_database_code 7117744

loop_
_symmetry_equiv_pos_as_xyz
x,y,z
-x,-y,-z
-x+1/2,y+1/2,z
x+1/2,-y+1/2,-z
x,-y+1/2,z+1/2
-x,y+1/2,-z+1/2
-x+1/2,-y,z+1/2
x+1/2,y,-z+1/2

loop_
_atom_site_label
_atom_site_type_symbol
_atom_site_fract_x
_atom_site_fract_y
_atom_site_fract_z
_atom_site_U_iso_or_equiv
_atom_site_occupancy
_atom_site_adp_type
_atom_site_refinement_flags_posn
_atom_site_refinement_flags_adp
_atom_site_refinement_flags_occupancy
_atom_site_disorder_assembly
_atom_site_disorder_group
_atom_site_attached_hydrogens
Cs1 Cs 0.875742(13) -0.097575(15) 0.355512(11) 0.0232 1.0000 Uani . . . . . .
Cl2 Cl 1.09734(5) 0.26493(6) 0.50907(5) 0.0281 1.0000 Uani . . . . . .
Cl3 Cl 1.13722(5) 0.33026(6) 0.33247(5) 0.0224 1.0000 Uani . . . . . .
Cl4 Cl 1.00269(5) 0.48897(6) 0.28486(4) 0.0235 1.0000 Uani . . . . . .
Cl5 Cl 0.88061(5) 0.51987(5) 0.43330(5) 0.0222 1.0000 Uani . . . . . .
Cl6 Cl 0.93598(5) 0.37990(6) 0.56976(4) 0.0254 1.0000 Uani . . . . . .
Cl8 Cl 1.03625(6) 0.12690(6) 0.36017(6) 0.0324 1.0000 Uani . . . . . .
Cl9 Cl 0.97607(5) 0.26801(6) 0.21808(5) 0.0267 1.0000 Uani . . . . . .
Cl10 Cl 0.81396(5) 0.39298(6) 0.27935(4) 0.0239 1.0000 Uani . . . . . .
Cl11 Cl 0.77356(5) 0.32599(6) 0.46780(5) 0.0239 1.0000 Uani . . . . . .
S1 S 0.77386(5) 0.14859(6) 0.32340(5) 0.0217 1.0000 Uani . . . . . .
S2 S 0.90951(5) 0.09335(5) 0.52328(4) 0.0181 1.0000 Uani . . . . . .
F1 F 0.79090(18) 0.2003(2) 0.19363(15) 0.0526 1.0000 Uani . . . . . .
F2 F 0.82132(16) 0.06974(18) 0.21162(14) 0.0444 1.0000 Uani . . . . . .
F3 F 0.70494(16) 0.1058(2) 0.21016(15) 0.0520 1.0000 Uani . . . . . .
F4 F 0.8057(3) 0.0168(3) 0.5909(3) 0.1244 1.0000 Uani . . . . . .
F5 F 0.81322(16) 0.1488(2) 0.61539(14) 0.0527 1.0000 Uani . . . . . .
F6 F 0.76452(15) 0.1085(3) 0.51979(18) 0.0698 1.0000 Uani . . . . . .
O1 O 0.85608(15) 0.17773(18) 0.33082(17) 0.0331 1.0000 Uani . . . . . .
O2 O 0.72139(16) 0.2137(2) 0.33832(16) 0.0351 1.0000 Uani . . . . . .
O3 O 0.76835(17) 0.0674(2) 0.35417(16) 0.0356 1.0000 Uani . . . . . .
O4 O 0.9137(2) 0.1883(2) 0.5110(2) 0.0274 0.777(9) Uani . . P 1 3 .
O5 O 0.9609(2) 0.0703(4) 0.5762(2) 0.0375 0.777(9) Uani . . P 1 3 .
O6 O 0.9039(2) 0.0466(3) 0.4593(2) 0.0299 0.777(9) Uani . . P 1 3 .
O41 O 0.8906(7) 0.1687(8) 0.4770(7) 0.024(3) 0.223(9) Uiso . . P 1 4 .
O51 O 0.9729(8) 0.1147(10) 0.5678(7) 0.024(3) 0.223(9) Uiso . . P 1 4 .
O61 O 0.9106(9) 0.0168(11) 0.4852(8) 0.030(4) 0.223(9) Uiso . . P 1 4 .
C1 C 1.00713(18) 0.3916(2) 0.42349(17) 0.0163 1.0000 Uani . . . . . .
C2 C 0.7728(2) 0.1301(3) 0.2280(2) 0.0308 1.0000 Uani . . . . . .
C3 C 0.8170(3) 0.0919(3) 0.5660(2) 0.0349 1.0000 Uani . . . . . .
B2 B 1.0230(2) 0.2894(3) 0.4507(2) 0.0204 1.0000 Uani . . . . . .
B3 B 1.0430(2) 0.3231(2) 0.3623(2) 0.0168 1.0000 Uani . . . . . .
B4 B 0.9762(2) 0.4026(3) 0.33838(18) 0.0160 1.0000 Uani . . . . . .
B5 B 0.9143(2) 0.4183(2) 0.41186(19) 0.0165 1.0000 Uani . . . . . .
B6 B 0.9433(2) 0.3486(3) 0.4807(2) 0.0182 1.0000 Uani . . . . . .
B7 B 0.9317(2) 0.2430(3) 0.4514(2) 0.0225 1.0000 Uani . . . . . .
B8 B 0.9940(2) 0.2261(3) 0.3779(2) 0.0210 1.0000 Uani . . . . . .
B9 B 0.9649(2) 0.2973(3) 0.3080(2) 0.0174 1.0000 Uani . . . . . .
B10 B 0.8842(2) 0.3563(2) 0.33856(19) 0.0169 1.0000 Uani . . . . . .
B11 B 0.8640(2) 0.3227(3) 0.4270(2) 0.0190 1.0000 Uani . . . . . .
B12 B 0.8955(2) 0.2473(3) 0.3625(2) 0.0214 1.0000 Uani . . . . . .
H11 H 1.0399 0.4341 0.4413 0.0202 1.0000 Uiso R . . . . .

loop_
_atom_site_aniso_label
_atom_site_aniso_U_11
_atom_site_aniso_U_22
_atom_site_aniso_U_33
_atom_site_aniso_U_23
_atom_site_aniso_U_13
_atom_site_aniso_U_12
Cs1 0.01642(10) 0.03037(12) 0.02290(10) -0.00272(9) 0.00030(8) 0.00080(9)
Cl2 0.0158(4) 0.0347(5) 0.0338(4) 0.0111(4) -0.0040(3) 0.0055(4)
Cl3 0.0098(4) 0.0303(4) 0.0270(4) 0.0012(3) 0.0026(3) -0.0016(3)
Cl4 0.0259(5) 0.0213(4) 0.0232(4) 0.0046(3) 0.0037(3) -0.0009(3)
Cl5 0.0198(4) 0.0201(4) 0.0267(4) -0.0044(3) -0.0027(3) 0.0057(3)
Cl6 0.0221(4) 0.0376(5) 0.0164(4) 0.0004(3) 0.0005(3) 0.0031(4)
Cl8 0.0283(5) 0.0189(4) 0.0500(6) 0.0007(4) 0.0160(4) 0.0064(4)
Cl9 0.0196(4) 0.0360(5) 0.0245(4) -0.0122(4) 0.0042(3) -0.0046(4)
Cl10 0.0156(4) 0.0341(5) 0.0219(4) -0.0043(3) -0.0047(3) 0.0046(3)
Cl11 0.0115(4) 0.0302(4) 0.0300(4) -0.0025(4) 0.0056(3) 0.0008(3)
S1 0.0130(4) 0.0257(4) 0.0263(4) -0.0053(3) 0.0010(3) -0.0055(3)
S2 0.0160(4) 0.0170(4) 0.0214(4) 0.0002(3) -0.0006(3) 0.0002(3)
F1 0.066(2) 0.0554(18) 0.0366(14) 0.0162(13) 0.0059(14) 0.0140(16)
F2 0.0490(17) 0.0478(16) 0.0365(13) -0.0156(12) -0.0026(12) 0.0220(13)
F3 0.0384(16) 0.069(2) 0.0483(16) -0.0189(15) -0.0232(13) 0.0092(14)
F4 0.117(4) 0.058(2) 0.198(5) 0.060(3) 0.107(4) 0.006(2)
F5 0.0363(16) 0.090(2) 0.0321(13) -0.0208(15) 0.0089(12) 0.0055(16)
F6 0.0146(13) 0.124(3) 0.071(2) -0.046(2) -0.0017(13) -0.0052(16)
O1 0.0150(13) 0.0307(15) 0.0534(18) -0.0213(14) 0.0080(12) -0.0091(11)
O2 0.0191(14) 0.0397(17) 0.0466(17) -0.0156(14) 0.0045(12) 0.0006(12)
O3 0.0318(17) 0.0376(16) 0.0374(16) 0.0072(13) 0.0007(13) -0.0102(13)
O4 0.040(2) 0.0153(17) 0.026(2) -0.0010(14) 0.0134(17) -0.0022(15)
O5 0.031(2) 0.042(3) 0.040(2) 0.001(2) -0.0154(18) 0.014(2)
O6 0.033(2) 0.026(2) 0.030(2) -0.0093(18) 0.0059(17) -0.0058(17)
C1 0.0124(15) 0.0180(16) 0.0185(14) -0.0004(12) -0.0003(12) -0.0004(12)
C2 0.028(2) 0.034(2) 0.030(2) -0.0044(17) -0.0034(16) 0.0091(17)
C3 0.031(2) 0.032(2) 0.042(2) 0.0045(19) 0.0149(19) -0.0042(18)
B2 0.0147(19) 0.0214(19) 0.0250(18) 0.0040(15) 0.0017(15) 0.0018(15)
B3 0.0109(17) 0.0186(17) 0.0208(17) 0.0023(14) 0.0009(13) -0.0010(13)
B4 0.0131(17) 0.0191(17) 0.0159(15) -0.0001(14) -0.0001(12) -0.0017(14)
B5 0.0135(18) 0.0194(18) 0.0167(15) -0.0008(13) -0.0019(13) 0.0011(14)
B6 0.0099(17) 0.0241(19) 0.0207(17) 0.0017(15) 0.0011(13) 0.0016(14)
B7 0.0146(19) 0.022(2) 0.031(2) 0.0047(16) 0.0075(15) 0.0008(15)
B8 0.0145(18) 0.0167(18) 0.032(2) 0.0001(15) 0.0062(15) 0.0015(14)
B9 0.0094(17) 0.0211(18) 0.0219(17) -0.0060(14) 0.0000(13) -0.0003(14)
B10 0.0106(17) 0.0196(18) 0.0205(16) -0.0044(13) -0.0006(13) 0.0014(14)
B11 0.0117(18) 0.0208(18) 0.0247(18) -0.0023(15) 0.0008(14) 0.0014(14)
B12 0.0116(17) 0.0201(18) 0.033(2) -0.0068(16) 0.0040(15) -0.0022(14)

loop_
_atom_type_symbol
_atom_type_scat_dispersion_real
_atom_type_scat_dispersion_imag
_atom_type_scat_Cromer_Mann_a1
_atom_type_scat_Cromer_Mann_b1
_atom_type_scat_Cromer_Mann_a2
_atom_type_scat_Cromer_Mann_b2
_atom_type_scat_Cromer_Mann_a3
_atom_type_scat_Cromer_Mann_b3
_atom_type_scat_Cromer_Mann_a4
_atom_type_scat_Cromer_Mann_b4
_atom_type_scat_Cromer_Mann_c
_atom_type_scat_source
C 0.0033 0.0016 2.3100 20.8439 1.0200 10.2075 1.5886 0.5687 0.8650 51.6512 0.2156 'International Tables Vol C 4.2.6.8 and 6.1.1.4'
O 0.0106 0.0060 3.0485 13.2771 2.2868 5.7011 1.5463 0.3239 0.8670 32.9089 0.2508 'International Tables Vol C 4.2.6.8 and 6.1.1.4'
H 0.0000 0.0000 0.4930 10.5109 0.3229 26.1257 0.1402 3.1424 0.0408 57.7998 0.0030 'International Tables Vol C 4.2.6.8 and 6.1.1.4'
B 0.0013 0.0007 2.0545 23.2185 1.3326 1.0210 1.0979 60.3498 0.7068 0.1403 -0.1932 'International Tables Vol C 4.2.6.8 and 6.1.1.4'
Cl 0.1484 0.1585 11.4604 0.0104 7.1964 1.1662 6.2556 18.5194 1.6455 47.7784 -9.5574 'International Tables Vol C 4.2.6.8 and 6.1.1.4'
Cs -0.3680 2.1192 20.3892 3.5690 19.1062 0.3107 10.6620 24.3879 1.4953 213.9040 3.3352 'International Tables Vol C 4.2.6.8 and 6.1.1.4'
F 0.0171 0.0103 3.5392 10.2825 2.6412 4.2944 1.5170 0.2615 1.0243 26.1476 0.2776 'International Tables Vol C 4.2.6.8 and 6.1.1.4'
S 0.1246 0.1234 6.9053 1.4679 5.2034 22.2151 1.4379 0.2536 1.5863 56.1720 0.8669 'International Tables Vol C 4.2.6.8 and 6.1.1.4'

loop_
_geom_angle_atom_site_label_1
_geom_angle_site_symmetry_1
_geom_angle_atom_site_label_2
_geom_angle_site_symmetry_2
_geom_angle_atom_site_label_3
_geom_angle_site_symmetry_3
_geom_angle
_geom_angle_publ_flag
O1 . S1 . O2 . 112.94(17) yes
O1 . S1 . O3 . 107.44(19) yes
O2 . S1 . O3 . 122.07(19) yes
O1 . S1 . C2 . 98.52(19) yes
O2 . S1 . C2 . 107.81(19) yes
O3 . S1 . C2 . 105.22(19) yes
O4 . S2 . O5 . 109.5(3) yes
O4 . S2 . O6 . 112.6(2) yes
O5 . S2 . O6 . 121.3(3) yes
O4 . S2 . C3 . 97.1(2) yes
O5 . S2 . C3 . 105.3(3) yes
O6 . S2 . C3 . 107.9(2) yes
O41 . S2 . O51 . 109.1(7) yes
O41 . S2 . O61 . 112.4(8) yes
O51 . S2 . O61 . 119.2(8) yes
O41 . S2 . C3 . 93.9(5) yes
O51 . S2 . C3 . 116.3(5) yes
O61 . S2 . C3 . 103.2(6) yes
S1 . O1 . B12 . 137.0(3) yes
S2 . O4 . B7 . 135.6(3) yes
S2 . O6 . Cs1 . 161.5(3) yes
S2 . O41 . B7 . 135.3(10) yes
B2 . C1 . B3 . 63.1(2) yes
B2 . C1 . B4 . 115.5(3) yes
B3 . C1 . B4 . 62.9(2) yes
B2 . C1 . B5 . 115.3(3) yes
B3 . C1 . B5 . 115.3(3) yes
B4 . C1 . B5 . 63.0(2) yes
B2 . C1 . B6 . 62.9(2) yes
B3 . C1 . B6 . 115.2(3) yes
B4 . C1 . B6 . 115.1(3) yes
B5 . C1 . B6 . 62.7(2) yes
B2 . C1 . H11 . 117.2 no
B3 . C1 . H11 . 117.3 no
B4 . C1 . H11 . 117.3 no
B5 . C1 . H11 . 117.4 no
B6 . C1 . H11 . 117.6 no
S1 . C2 . F1 . 110.5(3) yes
S1 . C2 . F2 . 109.9(3) yes
F1 . C2 . F2 . 109.1(4) yes
S1 . C2 . F3 . 108.2(3) yes
F1 . C2 . F3 . 110.0(4) yes
F2 . C2 . F3 . 109.2(4) yes
S2 . C3 . F6 . 110.0(3) yes
S2 . C3 . F5 . 110.9(3) yes
F6 . C3 . F5 . 107.9(4) yes
S2 . C3 . F4 . 108.3(3) yes
F6 . C3 . F4 . 108.5(5) yes
F5 . C3 . F4 . 111.3(4) yes
C1 . B2 . Cl2 . 121.1(3) yes
C1 . B2 . B3 . 58.2(2) yes
Cl2 . B2 . B3 . 120.1(3) yes
C1 . B2 . B6 . 58.3(2) yes
Cl2 . B2 . B6 . 120.5(3) yes
B3 . B2 . B6 . 107.4(3) yes
C1 . B2 . B7 . 103.9(3) yes
Cl2 . B2 . B7 . 125.9(3) yes
B3 . B2 . B7 . 108.1(3) yes
B6 . B2 . B7 . 59.4(2) yes
C1 . B2 . B8 . 104.3(3) yes
Cl2 . B2 . B8 . 125.4(3) yes
B3 . B2 . B8 . 60.0(2) yes
B6 . B2 . B8 . 108.1(3) yes
B7 . B2 . B8 . 60.7(2) yes
C1 . B3 . B2 . 58.7(2) yes
C1 . B3 . Cl3 . 121.9(2) yes
B2 . B3 . Cl3 . 120.4(2) yes
C1 . B3 . B4 . 58.6(2) yes
B2 . B3 . B4 . 108.3(3) yes
Cl3 . B3 . B4 . 120.2(2) yes
C1 . B3 . B8 . 104.4(3) yes
B2 . B3 . B8 . 59.6(2) yes
Cl3 . B3 . B8 . 124.7(3) yes
B4 . B3 . B8 . 108.6(3) yes
C1 . B3 . B9 . 104.3(3) yes
B2 . B3 . B9 . 108.6(3) yes
Cl3 . B3 . B9 . 124.6(3) yes
B4 . B3 . B9 . 59.6(2) yes
B8 . B3 . B9 . 61.2(2) yes
C1 . B4 . B3 . 58.4(2) yes
C1 . B4 . Cl4 . 122.3(2) yes
B3 . B4 . Cl4 . 120.8(2) yes
C1 . B4 . B5 . 58.6(2) yes
B3 . B4 . B5 . 107.9(3) yes
Cl4 . B4 . B5 . 120.3(3) yes
C1 . B4 . B9 . 104.4(3) yes
B3 . B4 . B9 . 59.9(2) yes
Cl4 . B4 . B9 . 124.7(2) yes
B5 . B4 . B9 . 108.3(3) yes
C1 . B4 . B10 . 104.5(2) yes
B3 . B4 . B10 . 108.6(3) yes
Cl4 . B4 . B10 . 124.1(2) yes
B5 . B4 . B10 . 59.7(2) yes
B9 . B4 . B10 . 60.9(2) yes
C1 . B5 . B4 . 58.4(2) yes
C1 . B5 . Cl5 . 121.4(2) yes
B4 . B5 . Cl5 . 121.0(2) yes
C1 . B5 . B6 . 58.5(2) yes
B4 . B5 . B6 . 107.8(3) yes
Cl5 . B5 . B6 . 119.5(2) yes
C1 . B5 . B10 . 104.7(3) yes
B4 . B5 . B10 . 60.1(2) yes
Cl5 . B5 . B10 . 125.4(2) yes
B6 . B5 . B10 . 108.5(3) yes
C1 . B5 . B11 . 104.7(3) yes
B4 . B5 . B11 . 108.4(3) yes
Cl5 . B5 . B11 . 124.4(3) yes
B6 . B5 . B11 . 60.2(2) yes
B10 . B5 . B11 . 60.5(2) yes
C1 . B6 . B2 . 58.7(2) yes
C1 . B6 . B5 . 58.8(2) yes
B2 . B6 . B5 . 108.6(3) yes
C1 . B6 . Cl6 . 123.0(3) yes
B2 . B6 . Cl6 . 120.5(3) yes
B5 . B6 . Cl6 . 120.4(3) yes
C1 . B6 . B7 . 104.7(3) yes
B2 . B6 . B7 . 60.0(2) yes
B5 . B6 . B7 . 108.6(3) yes
Cl6 . B6 . B7 . 123.7(3) yes
C1 . B6 . B11 . 104.7(3) yes
B2 . B6 . B11 . 108.9(3) yes
B5 . B6 . B11 . 59.8(2) yes
Cl6 . B6 . B11 . 123.5(2) yes
B7 . B6 . B11 . 60.9(2) yes
B2 . B7 . B6 . 60.6(2) yes
B2 . B7 . O4 . 116.8(3) yes
B6 . B7 . O4 . 110.0(3) yes
B2 . B7 . B8 . 59.7(2) yes
B6 . B7 . B8 . 108.1(3) yes
O4 . B7 . B8 . 130.3(3) yes
B2 . B7 . B11 . 108.6(3) yes
B6 . B7 . B11 . 60.0(2) yes
O4 . B7 . B11 . 117.8(3) yes
B8 . B7 . B11 . 108.4(3) yes
B2 . B7 . B12 . 107.6(3) yes
B6 . B7 . B12 . 107.4(3) yes
O4 . B7 . B12 . 131.9(4) yes
B8 . B7 . B12 . 60.1(2) yes
B11 . B7 . B12 . 59.7(2) yes
B2 . B7 . B6 . 60.6(2) yes
B2 . B7 . O41 . 141.9(6) yes
B6 . B7 . O41 . 135.2(6) yes
B2 . B7 . B8 . 59.7(2) yes
B6 . B7 . B8 . 108.1(3) yes
O41 . B7 . B8 . 116.4(6) yes
B2 . B7 . B11 . 108.6(3) yes
B6 . B7 . B11 . 60.0(2) yes
O41 . B7 . B11 . 108.2(6) yes
B8 . B7 . B11 . 108.4(3) yes
B2 . B7 . B12 . 107.6(3) yes
B6 . B7 . B12 . 107.4(3) yes
O41 . B7 . B12 . 99.3(7) yes
B8 . B7 . B12 . 60.1(2) yes
B11 . B7 . B12 . 59.7(2) yes
B7 . B8 . B3 . 107.5(3) yes
B7 . B8 . B2 . 59.6(2) yes
B3 . B8 . B2 . 60.4(2) yes
B7 . B8 . Cl8 . 122.7(3) yes
B3 . B8 . Cl8 . 121.3(3) yes
B2 . B8 . Cl8 . 121.4(3) yes
B7 . B8 . B9 . 107.4(3) yes
B3 . B8 . B9 . 59.1(2) yes
B2 . B8 . B9 . 107.5(3) yes
Cl8 . B8 . B9 . 122.1(3) yes
B7 . B8 . B12 . 60.1(2) yes
B3 . B8 . B12 . 106.7(3) yes
B2 . B8 . B12 . 107.5(3) yes
Cl8 . B8 . B12 . 123.1(3) yes
B9 . B8 . B12 . 59.4(2) yes
B8 . B9 . B3 . 59.7(2) yes
B8 . B9 . B4 . 108.2(3) yes
B3 . B9 . B4 . 60.5(2) yes
B8 . B9 . Cl9 . 120.5(3) yes
B3 . B9 . Cl9 . 121.9(2) yes
B4 . B9 . Cl9 . 122.9(3) yes
B8 . B9 . B10 . 108.1(3) yes
B3 . B9 . B10 . 108.4(3) yes
B4 . B9 . B10 . 60.1(2) yes
Cl9 . B9 . B10 . 122.1(2) yes
B8 . B9 . B12 . 60.1(2) yes
B3 . B9 . B12 . 107.7(3) yes
B4 . B9 . B12 . 107.6(3) yes
Cl9 . B9 . B12 . 121.1(2) yes
B10 . B9 . B12 . 59.7(2) yes
B9 . B10 . B4 . 59.0(2) yes
B9 . B10 . B5 . 107.2(3) yes
B4 . B10 . B5 . 60.2(2) yes
B9 . B10 . Cl10 . 121.6(2) yes
B4 . B10 . Cl10 . 120.5(3) yes
B5 . B10 . Cl10 . 121.6(2) yes
B9 . B10 . B11 . 107.9(3) yes
B4 . B10 . B11 . 107.8(3) yes
B5 . B10 . B11 . 59.6(2) yes
Cl10 . B10 . B11 . 123.1(2) yes
B9 . B10 . B12 . 59.8(2) yes
B4 . B10 . B12 . 106.9(3) yes
B5 . B10 . B12 . 107.2(3) yes
Cl10 . B10 . B12 . 123.6(3) yes
B11 . B10 . B12 . 60.1(2) yes
B7 . B11 . B10 . 108.2(3) yes
B7 . B11 . B6 . 59.1(2) yes
B10 . B11 . B6 . 107.9(3) yes
B7 . B11 . B5 . 107.4(3) yes
B10 . B11 . B5 . 59.9(2) yes
B6 . B11 . B5 . 60.0(2) yes
B7 . B11 . Cl11 . 120.7(3) yes
B10 . B11 . Cl11 . 125.2(3) yes
B6 . B11 . Cl11 . 117.2(2) yes
B5 . B11 . Cl11 . 119.9(3) yes
B7 . B11 . B12 . 60.2(2) yes
B10 . B11 . B12 . 59.8(2) yes
B6 . B11 . B12 . 107.0(3) yes
B5 . B11 . B12 . 107.2(3) yes
Cl11 . B11 . B12 . 126.5(3) yes
B8 . B12 . B7 . 59.8(2) yes
B8 . B12 . B11 . 108.4(3) yes
B7 . B12 . B11 . 60.1(2) yes
B8 . B12 . B9 . 60.6(2) yes
B7 . B12 . B9 . 108.1(3) yes
B11 . B12 . B9 . 108.4(3) yes
B8 . B12 . B10 . 109.2(3) yes
B7 . B12 . B10 . 108.3(3) yes
B11 . B12 . B10 . 60.0(2) yes
B9 . B12 . B10 . 60.5(2) yes
B8 . B12 . O1 . 113.5(3) yes
B7 . B12 . O1 . 122.4(3) yes
B11 . B12 . O1 . 129.8(3) yes
B9 . B12 . O1 . 115.5(3) yes
B10 . B12 . O1 . 125.0(3) yes

loop_
_geom_bond_atom_site_label_1
_geom_bond_site_symmetry_1
_geom_bond_atom_site_label_2
_geom_bond_site_symmetry_2
_geom_bond_distance
_geom_bond_publ_flag
Cs1 . O6 . 3.051(4) yes
Cl2 . B2 . 1.766(4) yes
Cl3 . B3 . 1.770(4) yes
Cl4 . B4 . 1.764(4) yes
Cl5 . B5 . 1.759(4) yes
Cl6 . B6 . 1.764(4) yes
Cl8 . B8 . 1.769(4) yes
Cl9 . B9 . 1.777(4) yes
Cl10 . B10 . 1.776(4) yes
Cl11 . B11 . 1.784(4) yes
S1 . O1 . 1.538(3) yes
S1 . O2 . 1.417(3) yes
S1 . O3 . 1.412(3) yes
S1 . C2 . 1.831(4) yes
S2 . O4 . 1.519(3) yes
S2 . O5 . 1.404(4) yes
S2 . O6 . 1.423(4) yes
S2 . C3 . 1.832(4) yes
S2 . O41 . 1.515(12) yes
S2 . O51 . 1.447(13) yes
S2 . O61 . 1.408(15) yes
S2 . C3 . 1.832(4) yes
F1 . C2 . 1.325(5) yes
F2 . C2 . 1.323(5) yes
F3 . C2 . 1.309(5) yes
F4 . C3 . 1.292(5) yes
F5 . C3 . 1.299(5) yes
F6 . C3 . 1.307(6) yes
O1 . B12 . 1.436(5) yes
O4 . B7 . 1.457(5) yes
O41 . B7 . 1.464(13) yes
C1 . B2 . 1.718(5) yes
C1 . B3 . 1.710(5) yes
C1 . B4 . 1.713(5) yes
C1 . B5 . 1.717(5) yes
C1 . B6 . 1.710(5) yes
C1 . H11 . 0.950 no
B2 . B3 . 1.793(5) yes
B2 . B6 . 1.790(6) yes
B2 . B7 . 1.780(6) yes
B2 . B8 . 1.780(6) yes
B3 . B4 . 1.787(5) yes
B3 . B8 . 1.787(6) yes
B3 . B9 . 1.777(5) yes
B4 . B5 . 1.792(5) yes
B4 . B9 . 1.772(5) yes
B4 . B10 . 1.790(5) yes
B5 . B6 . 1.783(5) yes
B5 . B10 . 1.782(5) yes
B5 . B11 . 1.777(6) yes
B6 . B7 . 1.769(6) yes
B6 . B11 . 1.785(6) yes
B7 . B8 . 1.799(6) yes
B7 . B11 . 1.802(6) yes
B7 . B12 . 1.804(6) yes
B7 . B8 . 1.799(6) yes
B7 . B11 . 1.802(6) yes
B7 . B12 . 1.804(6) yes
B8 . B9 . 1.813(6) yes
B8 . B12 . 1.805(6) yes
B9 . B10 . 1.805(5) yes
B9 . B12 . 1.792(6) yes
B10 . B11 . 1.794(6) yes
B10 . B12 . 1.791(6) yes
B11 . B12 . 1.796(6) yes
